data_4339278
loop_
_publ_author_name
'Austria, Cristina'
'Zhang, Jian'
'Valle, Henry'
'Zhang, Qichun'
'Chew, Emily'
'Nguyen, Dan-Tam'
'Gu, J. Y.'
'Feng, Pingyun'
'Bu, Xianhui'

_publ_section_title
;
 Amine-controlled assembly of metal-sulfite architecture from 1D chains to
 3D framework.
;
_journal_issue 16
_journal_name_full 'Inorganic chemistry'
_journal_page_first 6283
_journal_page_last 6290
_journal_paper_doi 10.1021/ic070325h
_journal_volume 46
_journal_year 2007
_chemical_formula_sum 'C H4 Mn N O3 S'
_chemical_formula_weight 165.06
_chemical_name_systematic
; 
 ? 
;
_space_group_IT_number 58
_symmetry_cell_setting orthorhombic
_symmetry_space_group_name_Hall '-P 2 2n'
_symmetry_space_group_name_H-M 'P n n m'
_atom_sites_solution_hydrogens geom
_atom_sites_solution_primary direct
_atom_sites_solution_secondary difmap
_audit_creation_method SHELXL-97
_cell_angle_alpha 90.00
_cell_angle_beta 90.00
_cell_angle_gamma 90.00
_cell_formula_units_Z 4
_cell_length_a 15.7400(6)
_cell_length_b 4.8958(2)
_cell_length_c 5.9311(2)
_cell_measurement_reflns_used 7496
_cell_measurement_temperature 273(2)
_cell_measurement_theta_max 35.68
_cell_measurement_theta_min 3.67
_cell_volume 457.05(3)
_computing_cell_refinement 'Bruker SMART'
_computing_data_collection 'Bruker SMART'
_computing_data_reduction 'Bruker SAINT'
_computing_molecular_graphics 'Bruker SHELXTL'
_computing_publication_material 'Bruker SHELXTL'
_computing_structure_refinement 'SHELXL-97 (Sheldrick, 1997)'
_computing_structure_solution 'SHELXS-97 (Sheldrick, 1990)'
_diffrn_ambient_temperature 273(2)
_diffrn_measured_fraction_theta_full 0.915
_diffrn_measured_fraction_theta_max 0.915
_diffrn_measurement_device_type 'CCD area detector'
_diffrn_measurement_method 'phi and omega scans'
_diffrn_radiation_monochromator graphite
_diffrn_radiation_source 'fine-focus sealed tube'
_diffrn_radiation_type MoK\a
_diffrn_radiation_wavelength 0.71073
_diffrn_reflns_av_R_equivalents 0.0210
_diffrn_reflns_av_sigmaI/netI 0.0131
_diffrn_reflns_limit_h_max 25
_diffrn_reflns_limit_h_min -24
_diffrn_reflns_limit_k_max 7
_diffrn_reflns_limit_k_min -7
_diffrn_reflns_limit_l_max 9
_diffrn_reflns_limit_l_min -9
_diffrn_reflns_number 11022
_diffrn_reflns_theta_full 36.09
_diffrn_reflns_theta_max 36.09
_diffrn_reflns_theta_min 2.59
_exptl_absorpt_coefficient_mu 3.223
_exptl_absorpt_correction_type none
_exptl_crystal_density_diffrn 2.399
_exptl_crystal_density_meas 0
_exptl_crystal_density_method 'not measured'
_exptl_crystal_F_000 328
_refine_diff_density_max 0.458
_refine_diff_density_min -0.385
_refine_diff_density_rms 0.079
_refine_ls_extinction_coef 0.0186(18)
_refine_ls_extinction_expression Fc^*^=kFc[1+0.001xFc^2^\l^3^/sin(2\q)]^-1/4^
_refine_ls_extinction_method SHELXL
_refine_ls_goodness_of_fit_ref 1.193
_refine_ls_hydrogen_treatment constr
_refine_ls_matrix_type full
_refine_ls_number_parameters 41
_refine_ls_number_reflns 1072
_refine_ls_number_restraints 0
_refine_ls_restrained_S_all 1.193
_refine_ls_R_factor_all 0.0201
_refine_ls_R_factor_gt 0.0178
_refine_ls_shift/su_max 0.001
_refine_ls_shift/su_mean 0.000
_refine_ls_structure_factor_coef Fsqd
_refine_ls_weighting_details 'calc w=1/[\s^2^(Fo^2^)+(0.0260P)^2^+0.1145P] where P=(Fo^2^+2Fc^2^)/3'
_refine_ls_weighting_scheme calc
_refine_ls_wR_factor_gt 0.0507
_refine_ls_wR_factor_ref 0.0515
_reflns_number_gt 998
_reflns_number_total 1072
_reflns_threshold_expression >2sigma(I)
_cod_data_source_file ic070325h-file006.cif
_cod_data_source_block a
_cod_depositor_comments
;
The following automatic conversions were performed:

'_symmetry_cell_setting' value 'Orthorhombic' changed to
'orthorhombic' according to
/usr/data/users/saulius/automatic-downloads/retrospective/ACS/lib/dictionaries/cif_core.dic
dictionary named 'cif_core.dic' version 2.4.2 from 2011-04-26.

Automatic conversion script
Id: cif_fix_values 2281 2013-09-26 08:29:07Z andrius 
;
_cod_original_sg_symbol_H-M Pnnm
_cod_database_code 4339278

loop_
_symmetry_equiv_pos_as_xyz
'x, y, z'
'-x, -y, z'
'-x+1/2, y+1/2, -z+1/2'
'x+1/2, -y+1/2, -z+1/2'
'-x, -y, -z'
'x, y, -z'
'x-1/2, -y-1/2, z-1/2'
'-x-1/2, y-1/2, z-1/2'

loop_
_atom_site_label
_atom_site_type_symbol
_atom_site_fract_x
_atom_site_fract_y
_atom_site_fract_z
_atom_site_U_iso_or_equiv
_atom_site_adp_type
_atom_site_occupancy
_atom_site_symmetry_multiplicity
_atom_site_calc_flag
_atom_site_refinement_flags
Mn1 Mn 0.269960(13) 0.69071(4) 0.0000 0.01408(7) Uani 1 2 d S
S1 S 0.13721(2) 1.11816(7) 0.0000 0.01306(8) Uani 1 2 d S
O1 O 0.16125(7) 0.4157(2) 0.0000 0.01842(19) Uani 1 2 d S
O2 O 0.18597(4) 0.98465(14) 0.19970(11) 0.01732(14) Uani 1 1 d .
N1 N 0.37889(7) 0.9872(3) 0.0000 0.0167(2) Uani 1 2 d S
H1A H 0.3728 1.0949 -0.1219 0.020 Uiso 0.50 1 calc PR
H1B H 0.3728 1.0949 0.1219 0.020 Uiso 0.50 1 calc PR
C1 C 0.46718(9) 0.8861(3) 0.0000 0.0206(3) Uani 1 2 d S
H1C H 0.4758 0.7727 -0.1321 0.025 Uiso 0.50 1 calc PR
H1D H 0.4758 0.7727 0.1321 0.025 Uiso 0.50 1 calc PR

loop_
_atom_site_aniso_label
_atom_site_aniso_U_11
_atom_site_aniso_U_22
_atom_site_aniso_U_33
_atom_site_aniso_U_23
_atom_site_aniso_U_13
_atom_site_aniso_U_12
Mn1 0.01607(11) 0.01346(11) 0.01271(10) 0.000 0.000 0.00007(6)
S1 0.01398(14) 0.01274(15) 0.01246(13) 0.000 0.000 -0.00053(10)
O1 0.0234(5) 0.0120(4) 0.0199(4) 0.000 0.000 -0.0009(3)
O2 0.0248(3) 0.0151(3) 0.0120(3) -0.0001(2) -0.0027(2) 0.0023(2)
N1 0.0155(5) 0.0176(5) 0.0169(5) 0.000 0.000 -0.0003(4)
C1 0.0159(6) 0.0176(6) 0.0283(7) 0.000 0.000 -0.0010(4)

loop_
_atom_type_symbol
_atom_type_description
_atom_type_scat_dispersion_real
_atom_type_scat_dispersion_imag
_atom_type_scat_source
O O 0.0106 0.0060 'International Tables Vol C Tables 4.2.6.8 and 6.1.1.4'
S S 0.1246 0.1234 'International Tables Vol C Tables 4.2.6.8 and 6.1.1.4'
Mn Mn 0.3368 0.7283 'International Tables Vol C Tables 4.2.6.8 and 6.1.1.4'
C C 0.0033 0.0016 'International Tables Vol C Tables 4.2.6.8 and 6.1.1.4'
N N 0.0061 0.0033 'International Tables Vol C Tables 4.2.6.8 and 6.1.1.4'
H H 0.0000 0.0000 'International Tables Vol C Tables 4.2.6.8 and 6.1.1.4'

loop_
_geom_angle_atom_site_label_1
_geom_angle_atom_site_label_2
_geom_angle_atom_site_label_3
_geom_angle
_geom_angle_site_symmetry_1
_geom_angle_site_symmetry_3
O2 Mn1 O2 110.99(4) 8_655 3_545
O2 Mn1 O1 87.91(2) 8_655 .
O2 Mn1 O1 87.91(2) 3_545 .
O2 Mn1 N1 93.25(3) 8_655 .
O2 Mn1 N1 93.25(3) 3_545 .
O1 Mn1 N1 177.95(4) . .
O2 Mn1 O2 155.07(3) 8_655 .
O2 Mn1 O2 93.008(17) 3_545 .
O1 Mn1 O2 86.26(3) . .
N1 Mn1 O2 91.99(3) . .
O2 Mn1 O2 93.008(17) 8_655 6
O2 Mn1 O2 155.07(3) 3_545 6
O1 Mn1 O2 86.26(3) . 6
N1 Mn1 O2 91.99(3) . 6
O2 Mn1 O2 62.44(3) . 6
O1 S1 O2 106.42(4) 1_565 6
O1 S1 O2 106.42(4) 1_565 .
O2 S1 O2 99.19(5) 6 .
S1 O1 Mn1 142.77(7) 1_545 .
S1 O2 Mn1 126.14(4) . 3
S1 O2 Mn1 98.94(3) . .
Mn1 O2 Mn1 122.37(3) 3 .
C1 N1 Mn1 120.15(9) . .
C1 N1 H1A 107.3 . .
Mn1 N1 H1A 107.3 . .
C1 N1 H1B 107.3 . .
Mn1 N1 H1B 107.3 . .
H1A N1 H1B 106.9 . .
N1 C1 C1 113.22(15) . 5_675
N1 C1 H1C 108.9 . .
C1 C1 H1C 108.9 5_675 .
N1 C1 H1D 108.9 . .
C1 C1 H1D 108.9 5_675 .
H1C C1 H1D 107.7 . .

loop_
_geom_bond_atom_site_label_1
_geom_bond_atom_site_label_2
_geom_bond_distance
_geom_bond_site_symmetry_2
Mn1 O2 2.1613(7) 8_655
Mn1 O2 2.1613(7) 3_545
Mn1 O1 2.1774(11) .
Mn1 N1 2.2464(12) .
Mn1 O2 2.2850(7) .
Mn1 O2 2.2850(7) 6
S1 O1 1.5049(11) 1_565
S1 O2 1.5554(7) 6
S1 O2 1.5554(7) .
O1 S1 1.5049(11) 1_545
O2 Mn1 2.1613(7) 3
N1 C1 1.4751(19) .
N1 H1A 0.9000 .
N1 H1B 0.9000 .
C1 C1 1.520(3) 5_675
C1 H1C 0.9700 .
C1 H1D 0.9700 .
